data_1545596
loop_
_publ_author_name
'Bura, Thomas'
'Beaupr\'e, Serge'
'L\'egar\'e, Marc-Andr\'e'
'Quinn, Jesse'
'Rochette, Etienne'
'Blaskovits, J. Terence'
'Fontaine, Fr\'ed\'eric-Georges'
'Pron, Agnieszka'
'Li, Yuning'
'Leclerc, Mario'

_publ_section_title
;
 Direct heteroarylation polymerization: guidelines for defect-free
 conjugated polymers
;
_journal_issue 5
_journal_name_full 'Chem. Sci.'
_journal_page_first 3913
_journal_paper_doi 10.1039/C7SC00589J
_journal_volume 8
_journal_year 2017
_chemical_formula_moiety 'C38.93 H50.7 O3 P'
_chemical_formula_sum 'C39 H51 O3 P'
_chemical_formula_weight 598.76
_space_group_crystal_system monoclinic
_space_group_IT_number 14
_space_group_name_Hall '-P 2ybc'
_space_group_name_H-M_alt 'P 1 21/c 1'
_symmetry_space_group_name_Hall '-P 2ybc'
_symmetry_space_group_name_H-M 'P 1 21/c 1'
_atom_sites_solution_hydrogens geom
_audit_creation_date 2016-09-27
_audit_creation_method
;
Olex2 1.2
(compiled 2016.09.09 svn.r3337 for OlexSys, GUI svn.r5227)
;
_audit_update_record
;
2016-09-30 deposited with the CCDC.
2017-03-20 downloaded from the CCDC.
;
_cell_angle_alpha 90
_cell_angle_beta 94.153(2)
_cell_angle_gamma 90
_cell_formula_units_Z 8
_cell_length_a 10.2109(13)
_cell_length_b 18.659(2)
_cell_length_c 35.308(4)
_cell_measurement_reflns_used 9803
_cell_measurement_temperature 150(2)
_cell_measurement_theta_max 29.7386
_cell_measurement_theta_min 2.2781
_cell_volume 6709.4(14)
_computing_molecular_graphics 'Olex2 (Dolomanov et al., 2009)'
_computing_publication_material 'Olex2 (Dolomanov et al., 2009)'
_computing_structure_refinement 'XL (Sheldrick, 2008)'
_diffrn_ambient_temperature 149.55
_diffrn_measured_fraction_theta_full 1.000
_diffrn_measured_fraction_theta_max 0.999
_diffrn_measurement_device_type 'bruker SMART CCD'
_diffrn_measurement_method \w
_diffrn_radiation_type MoK\a
_diffrn_radiation_wavelength 0.71073
_diffrn_reflns_av_R_equivalents 0.0337
_diffrn_reflns_av_unetI/netI 0.0295
_diffrn_reflns_Laue_measured_fraction_full 1.000
_diffrn_reflns_Laue_measured_fraction_max 0.999
_diffrn_reflns_limit_h_max 14
_diffrn_reflns_limit_h_min -14
_diffrn_reflns_limit_k_max 26
_diffrn_reflns_limit_k_min -26
_diffrn_reflns_limit_l_max 49
_diffrn_reflns_limit_l_min -49
_diffrn_reflns_number 81857
_diffrn_reflns_point_group_measured_fraction_full 1.000
_diffrn_reflns_point_group_measured_fraction_max 0.999
_diffrn_reflns_theta_full 25.242
_diffrn_reflns_theta_max 29.829
_diffrn_reflns_theta_min 1.235
_exptl_absorpt_coefficient_mu 0.118
_exptl_absorpt_correction_T_max 0.7460
_exptl_absorpt_correction_T_min 0.6788
_exptl_absorpt_correction_type multi-scan
_exptl_absorpt_process_details
;
SADABS-2014/4 (Bruker,2014/4) was used for absorption correction.
wR2(int) was 0.1202 before and 0.0412 after correction.
The Ratio of minimum to maximum transmission is 0.9099.
The \l/2 correction factor is 0.00150.
;
_exptl_crystal_colour colorless
_exptl_crystal_density_diffrn 1.186
_exptl_crystal_description block
_exptl_crystal_F_000 2592
_exptl_crystal_size_max 0.4
_exptl_crystal_size_mid 0.3
_exptl_crystal_size_min 0.25
_refine_diff_density_max 0.876
_refine_diff_density_min -0.391
_refine_diff_density_rms 0.053
_refine_ls_extinction_method none
_refine_ls_goodness_of_fit_ref 1.022
_refine_ls_hydrogen_treatment constr
_refine_ls_matrix_type full
_refine_ls_number_parameters 835
_refine_ls_number_reflns 19234
_refine_ls_number_restraints 153
_refine_ls_restrained_S_all 1.027
_refine_ls_R_factor_all 0.0787
_refine_ls_R_factor_gt 0.0578
_refine_ls_shift/su_max 0.001
_refine_ls_shift/su_mean 0.000
_refine_ls_structure_factor_coef Fsqd
_refine_ls_weighting_details 'w=1/[\s^2^(Fo^2^)+(0.0663P)^2^+4.2501P] where P=(Fo^2^+2Fc^2^)/3'
_refine_ls_weighting_scheme calc
_refine_ls_wR_factor_gt 0.1415
_refine_ls_wR_factor_ref 0.1548
_reflns_Friedel_coverage 0.000
_reflns_number_gt 14710
_reflns_number_total 19234
_reflns_threshold_expression 'I > 2\s(I)'
_cod_data_source_file c7sc00589j2.cif
_cod_data_source_block tb0909_a_a
_cod_depositor_comments
;
Adding full bibliography for 1545595--1545596.cif.

2019-07-12
Z value and formula fixed to values more according to usual
chemical conventions.                 miguel
;
_cod_original_formula_sum 'C78 H102 O6 P2'
_cod_original_formula_weight 1197.53
_cod_original_formula_moiety '2(C38.93 H50.7 O3 P)'
_cod_original_formula_units_Z 4
_cod_original_cell_volume 6709.2(14)
_cod_database_code 1545596
_shelx_space_group_comment
;
The symmetry employed for this shelxl refinement is uniquely defined
by the following loop, which should always be used as a source of
symmetry information in preference to the above space-group names.
They are only intended as comments.
;
_olex2_refinement_description
;
1. Fixed Uiso
 At 1.2 times of:
  All C(H) groups, All C(H,H) groups, All C(H,H,H,H) groups
2. Uiso/Uaniso restraints and constraints
C22 \\sim C22A \\sim C23A \\sim C23: within 2A with sigma of 0.04 and sigma for
terminal atoms of 0.08
C49A \\sim C49 \\sim C50A \\sim C50: within 2A with sigma of 0.04 and sigma for
terminal atoms of 0.08
C75A \\sim C75 \\sim C76 \\sim C76A: within 2A with sigma of 0.04 and sigma for
terminal atoms of 0.08
3. Rigid body (RIGU) restrains
 C21, C21, C22, C22A
 with sigma for 1-2 distances of 0.004 and sigma for 1-3 distances of 0.004
 C21, C21, C23A, C23
 with sigma for 1-2 distances of 0.004 and sigma for 1-3 distances of 0.004
 C22, C22A, C24, C24
 with sigma for 1-2 distances of 0.004 and sigma for 1-3 distances of 0.004
 C23A, C23, C24, C24
 with sigma for 1-2 distances of 0.004 and sigma for 1-3 distances of 0.004
 C22, C22A, C23A, C23
 with sigma for 1-2 distances of 0.004 and sigma for 1-3 distances of 0.004
 C50A, C50, C51, C51
 with sigma for 1-2 distances of 0.004 and sigma for 1-3 distances of 0.004
 C49A, C49, C51, C51
 with sigma for 1-2 distances of 0.004 and sigma for 1-3 distances of 0.004
 C48, C48, C50A, C50
 with sigma for 1-2 distances of 0.004 and sigma for 1-3 distances of 0.004
 C48, C48, C49A, C49
 with sigma for 1-2 distances of 0.004 and sigma for 1-3 distances of 0.004
 C49A, C49, C50A, C50
 with sigma for 1-2 distances of 0.004 and sigma for 1-3 distances of 0.004
 C75A, C75, C76A, C76A
 with sigma for 1-2 distances of 0.004 and sigma for 1-3 distances of 0.004
 C74, C74, C75A, C75
 with sigma for 1-2 distances of 0.004 and sigma for 1-3 distances of 0.004
4. Others
 Sof(H21C)=Sof(H21D)=Sof(C22A)=Sof(H22C)=Sof(H22D)=Sof(C23A)=Sof(H23A)=
 Sof(H23B)=Sof(H24C)=Sof(H24D)=1-FVAR(1)
 Sof(H21A)=Sof(H21B)=Sof(C22)=Sof(H22A)=Sof(H22B)=Sof(C23)=Sof(H23C)=Sof(H23D)=
 Sof(H24A)=Sof(H24B)=FVAR(1)
 Sof(H48A)=Sof(H48B)=Sof(C49A)=Sof(H49A)=Sof(H49B)=Sof(C50A)=Sof(H50A)=
 Sof(H50B)=Sof(H51A)=Sof(H51B)=1-FVAR(2)
 Sof(H48C)=Sof(H48D)=Sof(C49)=Sof(H49C)=Sof(H49D)=Sof(C50)=Sof(H50C)=Sof(H50D)=
 Sof(H51C)=Sof(H51D)=FVAR(2)
 Sof(H74C)=Sof(H74D)=Sof(C75A)=Sof(H75A)=Sof(H75B)=Sof(C76A)=Sof(H76C)=
 Sof(H76D)=Sof(H77C)=Sof(H77D)=1-FVAR(3)
 Sof(H74A)=Sof(H74B)=Sof(C75)=Sof(H75C)=Sof(H75D)=Sof(C76)=Sof(H76A)=Sof(H76B)=
 Sof(H77A)=Sof(H77B)=FVAR(3)
5.a Ternary CH refined with riding coordinates:
 C46(H46), C59(H59), C72(H72), C7(H7), C20(H20), C33(H33)
5.b Secondary CH2 refined with riding coordinates:
 C47(H47A,H47B), C48(H48A,H48B), C48(H48C,H48D), C49A(H49A,H49B), C49(H49C,
 H49D), C50A(H50A,H50B), C50(H50C,H50D), C51(H51A,H51B), C51(H51C,H51D),
 C52(H52A,H52B), C60(H60A,H60B), C61(H61A,H61B), C62(H62A,H62B), C63(H63A,H63B),
  C64(H64A,H64B), C65(H65A,H65B), C73(H73A,H73B), C74(H74C,H74D), C74(H74A,
 H74B), C75A(H75A,H75B), C75(H75C,H75D), C76(H76A,H76B), C76A(H76C,H76D),
 C77(H77A,H77B), C77(H77C,H77D), C78(H78A,H78B), C8(H8A,H8B), C9(H9A,H9B),
 C10(H10A,H10B), C11(H11A,H11B), C12(H12A,H12B), C13(H13A,H13B), C21(H21A,H21B),
  C21(H21C,H21D), C22(H22A,H22B), C22A(H22C,H22D), C23A(H23A,H23B), C23(H23C,
 H23D), C24(H24C,H24D), C24(H24A,H24B), C25(H25A,H25B), C26(H26A,H26B),
 C34(H34A,H34B), C35(H35A,H35B), C36(H36A,H36B), C37(H37A,H37B), C38(H38A,H38B),
  C39(H39A,H39B)
5.c Aromatic/amide H refined with riding coordinates:
 C41(H41), C42(H42), C43(H43), C44(H44), C54(H54), C55(H55), C56(H56),
 C57(H57), C67(H67), C68(H68), C69(H69), C70(H70), C3(H3), C4(H4), C5(H5),
 C6(H6), C15(H15), C16(H16), C17(H17), C18(H18), C28(H28), C29(H29), C30(H30),
 C31(H31)
;
_shelx_shelxl_version_number 2014/7
_olex2_submission_special_instructions 'No special instructions were received'

loop_
_space_group_symop_operation_xyz
'x, y, z'
'-x, y+1/2, -z+1/2'
'-x, -y, -z'
'x, -y-1/2, z-1/2'

loop_
_atom_site_label
_atom_site_type_symbol
_atom_site_fract_x
_atom_site_fract_y
_atom_site_fract_z
_atom_site_U_iso_or_equiv
_atom_site_adp_type
_atom_site_occupancy
_atom_site_site_symmetry_order
_atom_site_calc_flag
_atom_site_refinement_flags_posn
_atom_site_refinement_flags_adp
_atom_site_refinement_flags_occupancy
_atom_site_disorder_assembly
_atom_site_disorder_group
P2 P 0.63655(4) 0.81888(2) 0.39150(2) 0.02067(8) Uani 1 1 d . . . . .
O4 O 0.80583(12) 0.93775(6) 0.40409(3) 0.0314(3) Uani 1 1 d . . . . .
O5 O 0.44281(11) 0.77658(6) 0.44155(3) 0.0284(2) Uani 1 1 d . . . . .
O6 O 0.53577(12) 0.79434(8) 0.31669(4) 0.0408(3) Uani 1 1 d . . . . .
C40 C 0.75656(14) 0.82956(8) 0.43227(4) 0.0226(3) Uani 1 1 d . . . . .
C41 C 0.77227(15) 0.78134(9) 0.46218(4) 0.0272(3) Uani 1 1 d . . . . .
H41 H 0.7277 0.7366 0.4604 0.033 Uiso 1 1 calc R . . . .
C42 C 0.85200(17) 0.79713(11) 0.49481(5) 0.0352(4) Uani 1 1 d . . . . .
H42 H 0.8627 0.7633 0.5149 0.042 Uiso 1 1 calc R . . . .
C43 C 0.91523(18) 0.86249(12) 0.49762(5) 0.0386(4) Uani 1 1 d . . . . .
H43 H 0.9690 0.8736 0.5199 0.046 Uiso 1 1 calc R . . . .
C44 C 0.90154(17) 0.91229(10) 0.46838(5) 0.0335(4) Uani 1 1 d . . . . .
H44 H 0.9450 0.9573 0.4707 0.040 Uiso 1 1 calc R . . . .
C45 C 0.82338(15) 0.89557(9) 0.43560(4) 0.0258(3) Uani 1 1 d . . . . .
C46 C 0.85287(18) 1.00994(9) 0.40397(6) 0.0361(4) Uani 1 1 d . . . . .
H46 H 0.9417 1.0109 0.4179 0.043 Uiso 1 1 calc R . . . .
C47 C 0.7649(3) 1.06011(12) 0.42388(7) 0.0571(6) Uani 1 1 d . . . . .
H47A H 0.7746 1.0487 0.4513 0.068 Uiso 1 1 calc R . . . .
H47B H 0.7989 1.1093 0.4209 0.068 Uiso 1 1 calc R . . . .
C48 C 0.6239(3) 1.0612(2) 0.41234(10) 0.0833(10) Uani 1 1 d . U . . .
H48A H 0.5836 1.1021 0.4251 0.100 Uiso 0.409(12) 1 calc R . P A 1
H48B H 0.5839 1.0168 0.4216 0.100 Uiso 0.409(12) 1 calc R . P A 1
H48C H 0.5976 1.1122 0.4133 0.100 Uiso 0.591(12) 1 calc R . P A 2
H48D H 0.5809 1.0371 0.4331 0.100 Uiso 0.591(12) 1 calc R . P A 2
C49A C 0.5899(11) 1.0673(8) 0.3700(3) 0.083(3) Uani 0.409(12) 1 d . U P A 1
H49A H 0.4931 1.0714 0.3668 0.099 Uiso 0.409(12) 1 calc R . P A 1
H49B H 0.6249 1.1142 0.3624 0.099 Uiso 0.409(12) 1 calc R . P A 1
C49 C 0.5588(5) 1.0328(3) 0.37690(14) 0.0479(12) Uani 0.591(12) 1 d . U P A 2
H49C H 0.4658 1.0482 0.3747 0.058 Uiso 0.591(12) 1 calc R . P A 2
H49D H 0.5607 0.9798 0.3776 0.058 Uiso 0.591(12) 1 calc R . P A 2
C50A C 0.6262(8) 1.0164(6) 0.3415(2) 0.067(2) Uani 0.409(12) 1 d . U P A 1
H50A H 0.5968 0.9684 0.3492 0.081 Uiso 0.409(12) 1 calc R . P A 1
H50B H 0.5756 1.0285 0.3174 0.081 Uiso 0.409(12) 1 calc R . P A 1
C50 C 0.6280(6) 1.0597(5) 0.34177(17) 0.0703(19) Uani 0.591(12) 1 d . U P A 2
H50C H 0.6554 1.1102 0.3459 0.084 Uiso 0.591(12) 1 calc R . P A 2
H50D H 0.5652 1.0580 0.3191 0.084 Uiso 0.591(12) 1 calc R . P A 2
C51 C 0.7559(3) 1.01131(14) 0.33423(6) 0.0603(6) Uani 1 1 d . U . . .
H51A H 0.7672 1.0425 0.3120 0.072 Uiso 0.409(12) 1 calc R . P A 1
H51B H 0.7690 0.9615 0.3256 0.072 Uiso 0.409(12) 1 calc R . P A 1
H51C H 0.7328 0.9599 0.3359 0.072 Uiso 0.591(12) 1 calc R . P A 2
H51D H 0.7822 1.0206 0.3082 0.072 Uiso 0.591(12) 1 calc R . P A 2
C52 C 0.8695(2) 1.02750(13) 0.36243(7) 0.0553(6) Uani 1 1 d . . . . .
H52A H 0.8897 1.0792 0.3607 0.066 Uiso 1 1 calc R . . . .
H52B H 0.9470 1.0009 0.3546 0.066 Uiso 1 1 calc R . . . .
C53 C 0.57692(14) 0.72704(8) 0.39737(4) 0.0229(3) Uani 1 1 d . . . . .
C54 C 0.61990(16) 0.66769(9) 0.37779(5) 0.0295(3) Uani 1 1 d . . . . .
H54 H 0.6942 0.6720 0.3633 0.035 Uiso 1 1 calc R . . . .
C55 C 0.55529(18) 0.60198(9) 0.37925(5) 0.0349(4) Uani 1 1 d . . . . .
H55 H 0.5850 0.5620 0.3656 0.042 Uiso 1 1 calc R . . . .
C56 C 0.44792(18) 0.59541(9) 0.40061(5) 0.0350(4) Uani 1 1 d . . . . .
H56 H 0.4034 0.5508 0.4013 0.042 Uiso 1 1 calc R . . . .
C57 C 0.40428(16) 0.65298(9) 0.42097(5) 0.0309(3) Uani 1 1 d . . . . .
H57 H 0.3302 0.6481 0.4356 0.037 Uiso 1 1 calc R . . . .
C58 C 0.47034(15) 0.71828(8) 0.41980(4) 0.0241(3) Uani 1 1 d . . . . .
C59 C 0.31000(18) 0.79176(10) 0.45014(6) 0.0417(5) Uani 1 1 d . . . . .
H59 H 0.2725 0.7474 0.4610 0.050 Uiso 1 1 calc R . . . .
C60 C 0.2264(3) 0.81160(14) 0.41469(10) 0.0781(10) Uani 1 1 d . . . . .
H60A H 0.2283 0.7709 0.3967 0.094 Uiso 1 1 calc R . . . .
H60B H 0.1346 0.8167 0.4216 0.094 Uiso 1 1 calc R . . . .
C61 C 0.2610(3) 0.87718(17) 0.39430(8) 0.0640(11) Uani 0.929(10) 1 d . . . . .
H61A H 0.2181 0.8748 0.3683 0.077 Uiso 0.84(5) 1 calc R . . . .
H61B H 0.3570 0.8770 0.3920 0.077 Uiso 0.87(5) 1 calc R . . . .
C62 C 0.2253(3) 0.94683(16) 0.41141(10) 0.0809(9) Uani 1 1 d . . . . .
H62A H 0.2420 0.9849 0.3928 0.097 Uiso 1 1 calc R . . . .
H62B H 0.1294 0.9461 0.4140 0.097 Uiso 1 1 calc R . . . .
C63 C 0.2894(3) 0.96913(14) 0.44857(9) 0.0737(8) Uani 1 1 d . . . . .
H63A H 0.2189 0.9809 0.4654 0.088 Uiso 1 1 calc R . . . .
H63B H 0.3376 1.0141 0.4444 0.088 Uiso 1 1 calc R . . . .
C64 C 0.3833(2) 0.91866(12) 0.47014(7) 0.0502(5) Uani 1 1 d . . . . .
H64A H 0.4194 0.9430 0.4936 0.060 Uiso 1 1 calc R . . . .
H64B H 0.4576 0.9086 0.4544 0.060 Uiso 1 1 calc R . . . .
C65 C 0.3225(3) 0.84781(12) 0.48107(7) 0.0563(6) Uani 1 1 d . . . . .
H65A H 0.3763 0.8276 0.5030 0.068 Uiso 1 1 calc R . . . .
H65B H 0.2340 0.8576 0.4896 0.068 Uiso 1 1 calc R . . . .
C66 C 0.73831(15) 0.80654(8) 0.35140(4) 0.0225(3) Uani 1 1 d . . . . .
C67 C 0.87440(16) 0.80936(9) 0.35299(5) 0.0280(3) Uani 1 1 d . . . . .
H67 H 0.9223 0.8163 0.3768 0.034 Uiso 1 1 calc R . . . .
C68 C 0.94222(18) 0.80213(11) 0.32029(6) 0.0378(4) Uani 1 1 d . . . . .
H68 H 1.0354 0.8039 0.3218 0.045 Uiso 1 1 calc R . . . .
C69 C 0.8726(2) 0.79241(12) 0.28572(5) 0.0427(4) Uani 1 1 d . . . . .
H69 H 0.9185 0.7876 0.2634 0.051 Uiso 1 1 calc R . . . .
C70 C 0.73617(19) 0.78952(11) 0.28314(5) 0.0394(4) Uani 1 1 d . . . . .
H70 H 0.6890 0.7828 0.2592 0.047 Uiso 1 1 calc R . . . .
C71 C 0.66954(16) 0.79656(9) 0.31584(5) 0.0292(3) Uani 1 1 d . . . . .
C72 C 0.45751(17) 0.75514(10) 0.28798(5) 0.0341(4) Uani 1 1 d . . . . .
H72 H 0.5116 0.7160 0.2777 0.041 Uiso 1 1 calc R . . . .
C73 C 0.4119(2) 0.80541(13) 0.25615(6) 0.0520(6) Uani 1 1 d . . . . .
H73A H 0.3466 0.8388 0.2658 0.062 Uiso 1 1 calc R . . . .
H73B H 0.4880 0.8344 0.2494 0.062 Uiso 1 1 calc R . . . .
C74 C 0.3523(3) 0.7708(2) 0.22088(7) 0.0839(10) Uani 1 1 d . U . . .
H74C H 0.3408 0.8079 0.2009 0.101 Uiso 0.591(12) 1 calc R . P B 2
H74D H 0.4156 0.7352 0.2123 0.101 Uiso 0.591(12) 1 calc R . P B 2
H74A H 0.2852 0.8045 0.2097 0.101 Uiso 0.409(12) 1 calc R . P B 1
H74B H 0.4223 0.7684 0.2029 0.101 Uiso 0.409(12) 1 calc R . P B 1
C75A C 0.2259(9) 0.7347(5) 0.2239(3) 0.105(3) Uani 0.591(12) 1 d . U P B 2
H75A H 0.1847 0.7250 0.1981 0.126 Uiso 0.591(12) 1 calc R . P B 2
H75B H 0.1664 0.7663 0.2372 0.126 Uiso 0.591(12) 1 calc R . P B 2
C75 C 0.2905(11) 0.6998(6) 0.2206(2) 0.073(3) Uani 0.409(12) 1 d . U P B 1
H75C H 0.3605 0.6631 0.2236 0.087 Uiso 0.409(12) 1 calc R . P B 1
H75D H 0.2432 0.6923 0.1954 0.087 Uiso 0.409(12) 1 calc R . P B 1
C76 C 0.1862(9) 0.6862(6) 0.2537(2) 0.063(2) Uani 0.409(12) 1 d . U P B 1
H76A H 0.1354 0.7303 0.2580 0.075 Uiso 0.409(12) 1 calc R . P B 1
H76B H 0.1241 0.6472 0.2461 0.075 Uiso 0.409(12) 1 calc R . P B 1
C76A C 0.2463(9) 0.6628(3) 0.24605(17) 0.0670(18) Uani 0.591(12) 1 d . U P B 2
H76C H 0.1690 0.6319 0.2395 0.080 Uiso 0.591(12) 1 calc R . P B 2
H76D H 0.3236 0.6383 0.2366 0.080 Uiso 0.591(12) 1 calc R . P B 2
C77 C 0.2653(4) 0.6669(2) 0.28731(11) 0.1111(15) Uani 1 1 d . . . . .
H77A H 0.3260 0.6286 0.2802 0.133 Uiso 0.409(12) 1 calc R . P B 1
H77B H 0.2062 0.6455 0.3052 0.133 Uiso 0.409(12) 1 calc R . P B 1
H77C H 0.3021 0.6201 0.2959 0.133 Uiso 0.591(12) 1 calc R . P B 2
H77D H 0.1764 0.6697 0.2967 0.133 Uiso 0.591(12) 1 calc R . P B 2
C78 C 0.3452(2) 0.72241(14) 0.30845(6) 0.0526(6) Uani 1 1 d . . . . .
H78A H 0.3826 0.7009 0.3325 0.063 Uiso 1 1 calc R . . . .
H78B H 0.2859 0.7616 0.3152 0.063 Uiso 1 1 calc R . . . .
P1 P 0.12897(4) 0.42092(2) 0.38632(2) 0.01961(8) Uani 1 1 d . . . . .
O1 O -0.04212(11) 0.45232(7) 0.44403(3) 0.0310(3) Uani 1 1 d . . . . .
O2 O 0.02409(11) 0.46527(8) 0.31374(3) 0.0357(3) Uani 1 1 d . . . . .
O3 O 0.28437(13) 0.29525(6) 0.39126(3) 0.0330(3) Uani 1 1 d . . . . .
C1 C 0.07500(14) 0.51085(8) 0.39879(4) 0.0237(3) Uani 1 1 d . . . . .
C2 C -0.01766(15) 0.51542(9) 0.42607(5) 0.0280(3) Uani 1 1 d . . . . .
C3 C -0.07517(19) 0.58086(10) 0.43436(6) 0.0408(4) Uani 1 1 d . . . . .
H3 H -0.1371 0.5837 0.4531 0.049 Uiso 1 1 calc R . . . .
C4 C -0.04078(19) 0.64155(10) 0.41485(7) 0.0442(5) Uani 1 1 d . . . . .
H4 H -0.0804 0.6861 0.4202 0.053 Uiso 1 1 calc R . . . .
C5 C 0.04969(18) 0.63842(9) 0.38795(6) 0.0390(4) Uani 1 1 d . . . . .
H5 H 0.0723 0.6806 0.3748 0.047 Uiso 1 1 calc R . . . .
C6 C 0.10801(16) 0.57328(8) 0.38006(5) 0.0295(3) Uani 1 1 d . . . . .
H6 H 0.1713 0.5713 0.3616 0.035 Uiso 1 1 calc R . . . .
C7 C -0.16814(19) 0.44019(11) 0.45938(6) 0.0400(4) Uani 1 1 d . . . . .
H7 H -0.1811 0.4779 0.4789 0.048 Uiso 1 1 calc R . . . .
C8 C -0.1539(2) 0.36850(14) 0.47947(6) 0.0544(6) Uani 1 1 d . . . . .
H8A H -0.2315 0.3611 0.4943 0.065 Uiso 1 1 calc R . . . .
H8B H -0.0757 0.3706 0.4977 0.065 Uiso 1 1 calc R . . . .
C9 C -0.1402(2) 0.30387(13) 0.45368(8) 0.0597(7) Uani 1 1 d . . . . .
H9A H -0.0714 0.3144 0.4361 0.072 Uiso 1 1 calc R . . . .
H9B H -0.1097 0.2626 0.4696 0.072 Uiso 1 1 calc R . . . .
C10 C -0.2635(3) 0.28231(14) 0.43050(10) 0.0714(8) Uani 1 1 d . . . . .
H10A H -0.2553 0.2311 0.4237 0.086 Uiso 1 1 calc R . . . .
H10B H -0.3378 0.2863 0.4469 0.086 Uiso 1 1 calc R . . . .
C11 C -0.2993(3) 0.32328(15) 0.39459(8) 0.0656(7) Uani 1 1 d . . . . .
H11A H -0.3957 0.3200 0.3893 0.079 Uiso 1 1 calc R . . . .
H11B H -0.2586 0.2986 0.3736 0.079 Uiso 1 1 calc R . . . .
C12 C -0.2613(2) 0.40220(13) 0.39330(6) 0.0487(5) Uani 1 1 d . . . . .
H12A H -0.3138 0.4251 0.3720 0.058 Uiso 1 1 calc R . . . .
H12B H -0.1679 0.4054 0.3877 0.058 Uiso 1 1 calc R . . . .
C13 C -0.28001(18) 0.44498(11) 0.42933(7) 0.0450(5) Uani 1 1 d . . . . .
H13A H -0.2934 0.4960 0.4223 0.054 Uiso 1 1 calc R . . . .
H13B H -0.3610 0.4280 0.4403 0.054 Uiso 1 1 calc R . . . .
C14 C 0.22619(14) 0.43874(8) 0.34567(4) 0.0212(3) Uani 1 1 d . . . . .
C15 C 0.36173(15) 0.42970(8) 0.34565(4) 0.0244(3) Uani 1 1 d . . . . .
H15 H 0.4109 0.4182 0.3687 0.029 Uiso 1 1 calc R . . . .
C16 C 0.42630(17) 0.43718(10) 0.31254(5) 0.0324(4) Uani 1 1 d . . . . .
H16 H 0.5187 0.4309 0.3130 0.039 Uiso 1 1 calc R . . . .
C17 C 0.35504(19) 0.45384(11) 0.27879(5) 0.0372(4) Uani 1 1 d . . . . .
H17 H 0.3989 0.4587 0.2561 0.045 Uiso 1 1 calc R . . . .
C18 C 0.22007(18) 0.46341(10) 0.27789(5) 0.0340(4) Uani 1 1 d . . . . .
H18 H 0.1717 0.4749 0.2547 0.041 Uiso 1 1 calc R . . . .
C19 C 0.15581(15) 0.45614(9) 0.31112(4) 0.0258(3) Uani 1 1 d . . . . .
C20 C -0.05408(17) 0.49907(10) 0.28305(5) 0.0336(4) Uani 1 1 d . . . . .
H20 H 0.0011 0.5354 0.2708 0.040 Uiso 1 1 calc R . . . .
C21 C -0.1624(2) 0.53760(14) 0.30200(6) 0.0527(6) Uani 1 1 d . U . . .
H21A H -0.1230 0.5819 0.3132 0.063 Uiso 0.359(9) 1 calc R . P C 1
H21B H -0.1852 0.5071 0.3235 0.063 Uiso 0.359(9) 1 calc R . P C 1
H21C H -0.1235 0.5680 0.3229 0.063 Uiso 0.641(9) 1 calc R . P C 2
H21D H -0.2206 0.5020 0.3130 0.063 Uiso 0.641(9) 1 calc R . P C 2
C22 C -0.2920(9) 0.5595(6) 0.2808(2) 0.057(2) Uani 0.359(9) 1 d . U P C 1
H22A H -0.3558 0.5199 0.2828 0.069 Uiso 0.359(9) 1 calc R . P C 1
H22B H -0.3270 0.6018 0.2937 0.069 Uiso 0.359(9) 1 calc R . P C 1
C22A C -0.2440(6) 0.5850(3) 0.27288(16) 0.0624(14) Uani 0.641(9) 1 d . U P C 2
H22C H -0.1839 0.6132 0.2579 0.075 Uiso 0.641(9) 1 calc R . P C 2
H22D H -0.2980 0.6190 0.2866 0.075 Uiso 0.641(9) 1 calc R . P C 2
C23A C -0.3362(4) 0.5377(4) 0.24526(13) 0.0756(17) Uani 0.641(9) 1 d . U P C 2
H23A H -0.3671 0.4963 0.2597 0.091 Uiso 0.641(9) 1 calc R . P C 2
H23B H -0.4143 0.5665 0.2367 0.091 Uiso 0.641(9) 1 calc R . P C 2
C23 C -0.2840(10) 0.5769(5) 0.2405(2) 0.057(2) Uani 0.359(9) 1 d . U P C 1
H23C H -0.2052 0.6070 0.2381 0.069 Uiso 0.359(9) 1 calc R . P C 1
H23D H -0.3615 0.6063 0.2321 0.069 Uiso 0.359(9) 1 calc R . P C 1
C24 C -0.2770(3) 0.5110(2) 0.21214(9) 0.0875(10) Uani 1 1 d . U . . .
H24C H -0.2700 0.5519 0.1946 0.105 Uiso 0.641(9) 1 calc R . P C 2
H24D H -0.3397 0.4766 0.1995 0.105 Uiso 0.641(9) 1 calc R . P C 2
H24A H -0.3458 0.4758 0.2175 0.105 Uiso 0.359(9) 1 calc R . P C 1
H24B H -0.2950 0.5281 0.1857 0.105 Uiso 0.359(9) 1 calc R . P C 1
C25 C -0.1479(3) 0.47568(17) 0.21574(7) 0.0690(8) Uani 1 1 d . . . . .
H25A H -0.0817 0.5112 0.2088 0.083 Uiso 1 1 calc R . . . .
H25B H -0.1490 0.4370 0.1965 0.083 Uiso 1 1 calc R . . . .
C26 C -0.1002(2) 0.44347(11) 0.25366(6) 0.0457(5) Uani 1 1 d . . . . .
H26A H -0.0270 0.4101 0.2498 0.055 Uiso 1 1 calc R . . . .
H26B H -0.1724 0.4152 0.2636 0.055 Uiso 1 1 calc R . . . .
C27 C 0.25474(14) 0.40085(8) 0.42467(4) 0.0214(3) Uani 1 1 d . . . . .
C28 C 0.28511(16) 0.44467(9) 0.45595(4) 0.0276(3) Uani 1 1 d . . . . .
H28 H 0.2487 0.4915 0.4566 0.033 Uiso 1 1 calc R . . . .
C29 C 0.36851(17) 0.42067(11) 0.48649(5) 0.0343(4) Uani 1 1 d . . . . .
H29 H 0.3900 0.4514 0.5075 0.041 Uiso 1 1 calc R . . . .
C30 C 0.41931(16) 0.35247(11) 0.48602(5) 0.0350(4) Uani 1 1 d . . . . .
H30 H 0.4743 0.3360 0.5071 0.042 Uiso 1 1 calc R . . . .
C31 C 0.39155(16) 0.30734(9) 0.45526(5) 0.0316(4) Uani 1 1 d . . . . .
H31 H 0.4261 0.2601 0.4553 0.038 Uiso 1 1 calc R . . . .
C32 C 0.31223(15) 0.33230(8) 0.42428(4) 0.0247(3) Uani 1 1 d . . . . .
C33 C 0.33446(19) 0.22409(9) 0.38617(6) 0.0350(4) Uani 1 1 d . . . . .
H33 H 0.4246 0.2210 0.3992 0.042 Uiso 1 1 calc R . . . .
C34 C 0.3449(2) 0.21560(12) 0.34356(6) 0.0511(5) Uani 1 1 d . . . . .
H34A H 0.3738 0.1660 0.3387 0.061 Uiso 1 1 calc R . . . .
H34B H 0.4146 0.2482 0.3358 0.061 Uiso 1 1 calc R . . . .
C35 C 0.2202(3) 0.23036(13) 0.31812(6) 0.0635(7) Uani 1 1 d . . . . .
H35A H 0.2387 0.2206 0.2915 0.076 Uiso 1 1 calc R . . . .
H35B H 0.1984 0.2819 0.3200 0.076 Uiso 1 1 calc R . . . .
C36 C 0.0982(3) 0.18577(14) 0.32758(7) 0.0627(7) Uani 1 1 d . . . . .
H36A H 0.0314 0.1885 0.3059 0.075 Uiso 1 1 calc R . . . .
H36B H 0.1244 0.1349 0.3308 0.075 Uiso 1 1 calc R . . . .
C37 C 0.0383(2) 0.21051(13) 0.36261(7) 0.0532(6) Uani 1 1 d . . . . .
H37A H -0.0554 0.1962 0.3608 0.064 Uiso 1 1 calc R . . . .
H37B H 0.0413 0.2635 0.3633 0.064 Uiso 1 1 calc R . . . .
C38 C 0.1014(2) 0.18263(13) 0.39933(6) 0.0495(5) Uani 1 1 d . . . . .
H38A H 0.0567 0.1372 0.4050 0.059 Uiso 1 1 calc R . . . .
H38B H 0.0815 0.2171 0.4194 0.059 Uiso 1 1 calc R . . . .
C39 C 0.2477(2) 0.16846(10) 0.40349(6) 0.0384(4) Uani 1 1 d . . . . .
H39A H 0.2644 0.1215 0.3918 0.046 Uiso 1 1 calc R . . . .
H39B H 0.2749 0.1645 0.4309 0.046 Uiso 1 1 calc R . . . .

loop_
_atom_site_aniso_label
_atom_site_aniso_U_11
_atom_site_aniso_U_22
_atom_site_aniso_U_33
_atom_site_aniso_U_23
_atom_site_aniso_U_13
_atom_site_aniso_U_12
P2 0.02062(17) 0.02058(17) 0.02065(18) -0.00165(13) 0.00036(13) -0.00056(13)
O4 0.0439(7) 0.0228(5) 0.0270(6) -0.0016(4) -0.0017(5) -0.0085(5)
O5 0.0259(5) 0.0328(6) 0.0270(6) -0.0060(5) 0.0039(4) -0.0032(4)
O6 0.0283(6) 0.0625(9) 0.0302(6) -0.0170(6) -0.0068(5) 0.0027(6)
C40 0.0219(7) 0.0263(7) 0.0195(7) -0.0036(5) 0.0016(5) -0.0003(5)
C41 0.0258(7) 0.0310(8) 0.0249(7) 0.0020(6) 0.0021(6) -0.0013(6)
C42 0.0345(9) 0.0480(10) 0.0227(8) 0.0056(7) -0.0011(6) -0.0020(8)
C43 0.0345(9) 0.0580(12) 0.0225(8) -0.0047(8) -0.0039(7) -0.0072(8)
C44 0.0329(8) 0.0402(9) 0.0271(8) -0.0079(7) 0.0011(6) -0.0106(7)
C45 0.0266(7) 0.0291(8) 0.0217(7) -0.0042(6) 0.0021(6) -0.0019(6)
C46 0.0370(9) 0.0277(8) 0.0429(10) 0.0007(7) -0.0021(8) -0.0113(7)
C47 0.0748(16) 0.0375(11) 0.0562(14) -0.0171(10) -0.0138(12) 0.0127(10)
C48 0.0511(15) 0.113(3) 0.088(2) -0.0335(19) 0.0155(14) 0.0023(16)
C49A 0.065(5) 0.087(7) 0.093(5) 0.003(5) -0.020(4) 0.028(5)
C49 0.038(2) 0.041(2) 0.064(3) 0.0087(19) -0.0032(17) 0.0040(17)
C50A 0.070(4) 0.062(5) 0.067(4) -0.001(4) -0.017(3) -0.018(3)
C50 0.072(3) 0.076(5) 0.060(3) 0.022(3) -0.010(2) 0.015(3)
C51 0.0939(19) 0.0536(14) 0.0331(11) 0.0035(10) 0.0012(11) -0.0126(13)
C52 0.0609(14) 0.0510(13) 0.0550(14) 0.0160(11) 0.0105(11) -0.0149(11)
C53 0.0222(7) 0.0217(7) 0.0242(7) -0.0002(5) -0.0027(5) -0.0016(5)
C54 0.0288(8) 0.0256(8) 0.0338(8) -0.0021(6) 0.0008(6) 0.0013(6)
C55 0.0404(9) 0.0219(7) 0.0417(10) -0.0048(7) -0.0014(8) 0.0017(7)
C56 0.0393(9) 0.0233(8) 0.0410(10) 0.0014(7) -0.0067(8) -0.0082(7)
C57 0.0289(8) 0.0332(8) 0.0301(8) 0.0023(7) -0.0017(6) -0.0095(6)
C58 0.0240(7) 0.0259(7) 0.0218(7) -0.0003(6) -0.0032(5) -0.0023(6)
C59 0.0332(9) 0.0302(9) 0.0641(13) 0.0029(9) 0.0198(9) -0.0025(7)
C60 0.0494(14) 0.0479(14) 0.130(3) -0.0197(15) -0.0407(16) 0.0092(11)
C61 0.0626(19) 0.074(2) 0.0526(17) 0.0025(13) -0.0132(13) 0.0171(14)
C62 0.078(2) 0.0567(16) 0.106(3) 0.0135(16) -0.0050(18) 0.0226(14)
C63 0.097(2) 0.0398(13) 0.087(2) -0.0055(13) 0.0273(17) 0.0165(13)
C64 0.0546(13) 0.0442(11) 0.0532(13) -0.0152(10) 0.0139(10) -0.0082(10)
C65 0.0761(16) 0.0440(12) 0.0535(13) -0.0010(10) 0.0376(12) 0.0080(11)
C66 0.0256(7) 0.0215(7) 0.0205(7) -0.0013(5) 0.0016(5) 0.0001(5)
C67 0.0255(7) 0.0308(8) 0.0275(8) -0.0035(6) 0.0015(6) -0.0021(6)
C68 0.0297(8) 0.0443(10) 0.0407(10) -0.0061(8) 0.0107(7) -0.0045(7)
C69 0.0474(11) 0.0529(12) 0.0296(9) -0.0071(8) 0.0156(8) -0.0034(9)
C70 0.0439(10) 0.0515(11) 0.0226(8) -0.0074(8) 0.0014(7) 0.0009(8)
C71 0.0298(8) 0.0328(8) 0.0244(7) -0.0038(6) -0.0011(6) 0.0014(6)
C72 0.0338(9) 0.0405(9) 0.0265(8) -0.0055(7) -0.0078(7) -0.0003(7)
C73 0.0526(12) 0.0561(13) 0.0443(12) 0.0144(10) -0.0178(10) -0.0116(10)
C74 0.101(2) 0.116(3) 0.0310(12) 0.0099(14) -0.0223(13) -0.0274(19)
C75A 0.081(4) 0.099(5) 0.126(5) 0.032(4) -0.061(4) -0.041(4)
C75 0.075(5) 0.090(5) 0.051(4) -0.032(4) -0.011(4) -0.012(4)
C76 0.044(4) 0.088(6) 0.055(4) -0.013(4) -0.006(3) -0.017(4)
C76A 0.075(4) 0.063(3) 0.063(3) -0.025(2) -0.002(3) -0.022(3)
C77 0.146(3) 0.102(3) 0.085(2) 0.002(2) 0.005(2) -0.085(3)
C78 0.0448(11) 0.0750(16) 0.0365(11) 0.0103(10) -0.0085(9) -0.0131(11)
P1 0.01959(17) 0.01882(17) 0.02029(17) 0.00080(13) 0.00047(13) 0.00043(13)
O1 0.0273(6) 0.0356(6) 0.0312(6) 0.0010(5) 0.0086(5) 0.0030(5)
O2 0.0242(6) 0.0536(8) 0.0286(6) 0.0130(6) -0.0030(5) 0.0035(5)
O3 0.0448(7) 0.0195(5) 0.0334(6) -0.0017(5) -0.0064(5) 0.0052(5)
C1 0.0201(7) 0.0220(7) 0.0286(7) -0.0024(6) -0.0018(6) 0.0021(5)
C2 0.0229(7) 0.0290(8) 0.0318(8) -0.0052(6) 0.0001(6) 0.0027(6)
C3 0.0328(9) 0.0363(10) 0.0539(12) -0.0161(9) 0.0071(8) 0.0054(7)
C4 0.0340(9) 0.0264(9) 0.0717(14) -0.0149(9) 0.0002(9) 0.0066(7)
C5 0.0344(9) 0.0207(8) 0.0607(12) -0.0015(8) -0.0050(8) 0.0001(6)
C6 0.0270(8) 0.0224(7) 0.0385(9) 0.0008(6) -0.0012(6) -0.0003(6)
C7 0.0351(9) 0.0468(11) 0.0406(10) -0.0067(8) 0.0193(8) -0.0001(8)
C8 0.0516(13) 0.0745(16) 0.0385(11) 0.0174(11) 0.0137(9) -0.0064(11)
C9 0.0448(12) 0.0498(13) 0.0850(18) 0.0314(13) 0.0072(12) 0.0124(10)
C10 0.0658(16) 0.0426(13) 0.106(2) 0.0060(14) 0.0078(16) -0.0049(12)
C11 0.0679(16) 0.0600(15) 0.0670(17) -0.0109(13) -0.0074(13) 0.0020(13)
C12 0.0354(10) 0.0665(14) 0.0429(11) 0.0165(10) -0.0066(8) -0.0085(9)
C13 0.0286(9) 0.0389(10) 0.0679(14) 0.0081(10) 0.0060(9) 0.0055(8)
C14 0.0238(7) 0.0190(6) 0.0207(7) -0.0001(5) 0.0013(5) 0.0000(5)
C15 0.0237(7) 0.0241(7) 0.0253(7) -0.0004(6) 0.0012(6) 0.0005(5)
C16 0.0260(8) 0.0382(9) 0.0337(9) 0.0001(7) 0.0081(6) 0.0012(7)
C17 0.0398(10) 0.0459(10) 0.0272(8) 0.0019(7) 0.0111(7) -0.0007(8)
C18 0.0388(9) 0.0420(10) 0.0208(7) 0.0045(7) -0.0001(6) 0.0001(7)
C19 0.0250(7) 0.0280(7) 0.0239(7) 0.0015(6) -0.0010(6) 0.0001(6)
C20 0.0332(9) 0.0364(9) 0.0295(8) 0.0050(7) -0.0095(7) 0.0032(7)
C21 0.0455(11) 0.0670(15) 0.0435(11) -0.0050(10) -0.0114(9) 0.0227(10)
C22 0.036(4) 0.081(6) 0.054(4) 0.030(4) 0.005(3) 0.019(3)
C22A 0.051(3) 0.066(3) 0.069(3) 0.006(2) 0.000(2) 0.029(2)
C23A 0.0297(18) 0.133(5) 0.062(2) 0.040(3) -0.0126(16) -0.002(2)
C23 0.056(5) 0.066(4) 0.048(3) 0.026(3) -0.010(3) 0.015(4)
C24 0.096(2) 0.091(2) 0.0701(19) 0.0172(16) -0.0290(17) 0.0207(18)
C25 0.0799(18) 0.086(2) 0.0374(12) -0.0126(12) -0.0222(12) 0.0053(15)
C26 0.0442(11) 0.0438(11) 0.0461(11) -0.0074(9) -0.0169(9) 0.0063(9)
C27 0.0208(6) 0.0238(7) 0.0196(6) 0.0030(5) 0.0019(5) -0.0006(5)
C28 0.0268(7) 0.0331(8) 0.0230(7) -0.0040(6) 0.0022(6) 0.0012(6)
C29 0.0294(8) 0.0526(11) 0.0205(7) -0.0055(7) -0.0006(6) -0.0010(7)
C30 0.0271(8) 0.0535(11) 0.0236(8) 0.0107(7) -0.0029(6) 0.0009(7)
C31 0.0274(8) 0.0322(8) 0.0347(9) 0.0118(7) -0.0012(7) 0.0024(6)
C32 0.0261(7) 0.0225(7) 0.0252(7) 0.0041(6) 0.0008(6) -0.0018(6)
C33 0.0386(9) 0.0225(8) 0.0446(10) -0.0008(7) 0.0071(8) 0.0042(7)
C34 0.0702(15) 0.0356(10) 0.0510(12) -0.0056(9) 0.0298(11) -0.0019(10)
C35 0.117(2) 0.0494(13) 0.0246(10) 0.0007(9) 0.0078(12) -0.0048(14)
C36 0.0850(18) 0.0549(14) 0.0455(13) -0.0079(11) -0.0141(12) -0.0108(13)
C37 0.0497(12) 0.0508(13) 0.0571(14) -0.0002(10) -0.0099(10) -0.0091(10)
C38 0.0484(12) 0.0572(13) 0.0423(11) 0.0018(10) 0.0001(9) -0.0157(10)
C39 0.0515(11) 0.0266(8) 0.0369(10) 0.0038(7) 0.0024(8) -0.0018(8)

loop_
_atom_type_symbol
_atom_type_description
_atom_type_scat_dispersion_real
_atom_type_scat_dispersion_imag
_atom_type_scat_source
C C 0.0033 0.0016 'International Tables Vol C Tables 4.2.6.8 and 6.1.1.4'
H H 0.0000 0.0000 'International Tables Vol C Tables 4.2.6.8 and 6.1.1.4'
O O 0.0106 0.0060 'International Tables Vol C Tables 4.2.6.8 and 6.1.1.4'
P P 0.1023 0.0942 'International Tables Vol C Tables 4.2.6.8 and 6.1.1.4'

loop_
_geom_angle_atom_site_label_1
_geom_angle_atom_site_label_2
_geom_angle_atom_site_label_3
_geom_angle
C40 P2 C53 102.79(7)
C66 P2 C40 103.68(7)
C66 P2 C53 100.45(7)
C45 O4 C46 121.44(13)
C58 O5 C59 120.55(13)
C71 O6 C72 120.15(14)
C41 C40 P2 124.14(12)
C41 C40 C45 118.34(14)
C45 C40 P2 116.93(11)
C40 C41 H41 119.3
C40 C41 C42 121.38(16)
C42 C41 H41 119.3
C41 C42 H42 120.4
C43 C42 C41 119.24(16)
C43 C42 H42 120.4
C42 C43 H43 119.4
C42 C43 C44 121.11(16)
C44 C43 H43 119.4
C43 C44 H44 120.4
C43 C44 C45 119.25(16)
C45 C44 H44 120.4
O4 C45 C40 113.71(13)
O4 C45 C44 125.60(15)
C44 C45 C40 120.67(15)
O4 C46 H46 108.0
O4 C46 C47 111.85(17)
O4 C46 C52 105.44(15)
C47 C46 H46 108.0
C47 C46 C52 115.30(19)
C52 C46 H46 108.0
C46 C47 H47A 107.6
C46 C47 H47B 107.6
H47A C47 H47B 107.0
C48 C47 C46 119.0(2)
C48 C47 H47A 107.6
C48 C47 H47B 107.6
C47 C48 H48A 108.5
C47 C48 H48B 108.5
C47 C48 H48C 105.5
C47 C48 H48D 105.5
C47 C48 C49A 115.2(5)
C47 C48 C49 127.2(3)
H48A C48 H48B 107.5
H48C C48 H48D 106.1
C49A C48 H48A 108.5
C49A C48 H48B 108.5
C49 C48 H48C 105.5
C49 C48 H48D 105.5
C48 C49A H49A 105.9
C48 C49A H49B 105.9
H49A C49A H49B 106.2
C50A C49A C48 125.7(10)
C50A C49A H49A 105.9
C50A C49A H49B 105.9
C48 C49 H49C 109.4
C48 C49 H49D 109.4
C48 C49 C50 111.0(6)
H49C C49 H49D 108.0
C50 C49 H49C 109.4
C50 C49 H49D 109.4
C49A C50A H50A 107.7
C49A C50A H50B 107.7
H50A C50A H50B 107.1
C51 C50A C49A 118.3(8)
C51 C50A H50A 107.7
C51 C50A H50B 107.7
C49 C50 H50C 109.3
C49 C50 H50D 109.3
C49 C50 C51 111.6(5)
H50C C50 H50D 108.0
C51 C50 H50C 109.3
C51 C50 H50D 109.3
C50A C51 H51A 106.1
C50A C51 H51B 106.1
C50A C51 C52 124.8(4)
C50 C51 H51C 109.3
C50 C51 H51D 109.3
H51A C51 H51B 106.3
H51C C51 H51D 107.9
C52 C51 C50 111.7(3)
C52 C51 H51A 106.1
C52 C51 H51B 106.1
C52 C51 H51C 109.3
C52 C51 H51D 109.3
C46 C52 H52A 108.0
C46 C52 H52B 108.0
C51 C52 C46 117.34(19)
C51 C52 H52A 108.0
C51 C52 H52B 108.0
H52A C52 H52B 107.2
C54 C53 P2 124.56(12)
C54 C53 C58 118.24(14)
C58 C53 P2 116.77(11)
C53 C54 H54 119.5
C53 C54 C55 120.90(16)
C55 C54 H54 119.6
C54 C55 H55 120.2
C56 C55 C54 119.65(16)
C56 C55 H55 120.2
C55 C56 H56 119.6
C55 C56 C57 120.88(16)
C57 C56 H56 119.6
C56 C57 H57 120.4
C56 C57 C58 119.21(16)
C58 C57 H57 120.4
O5 C58 C53 115.01(13)
O5 C58 C57 123.83(15)
C57 C58 C53 121.05(15)
O5 C59 H59 108.1
O5 C59 C60 111.0(2)
O5 C59 C65 104.88(17)
C60 C59 H59 108.1
C60 C59 C65 116.29(19)
C65 C59 H59 108.1
C59 C60 H60A 107.8
C59 C60 H60B 107.8
H60A C60 H60B 107.2
C61 C60 C59 117.8(2)
C61 C60 H60A 107.8
C61 C60 H60B 107.8
C60 C61 H61A 108.1
C60 C61 H61B 108.1
C60 C61 C62 116.8(3)
H61A C61 H61B 107.3
C62 C61 H61A 108.1
C62 C61 H61B 108.1
C61 C62 H62A 107.4
C61 C62 H62B 107.4
H62A C62 H62B 106.9
C63 C62 C61 119.9(2)
C63 C62 H62A 107.4
C63 C62 H62B 107.4
C62 C63 H63A 107.4
C62 C63 H63B 107.4
C62 C63 C64 119.7(2)
H63A C63 H63B 106.9
C64 C63 H63A 107.4
C64 C63 H63B 107.4
C63 C64 H64A 108.7
C63 C64 H64B 108.7
C63 C64 C65 114.4(2)
H64A C64 H64B 107.6
C65 C64 H64A 108.7
C65 C64 H64B 108.7
C59 C65 C64 115.64(18)
C59 C65 H65A 108.4
C59 C65 H65B 108.4
C64 C65 H65A 108.4
C64 C65 H65B 108.4
H65A C65 H65B 107.4
C67 C66 P2 125.93(12)
C67 C66 C71 118.36(14)
C71 C66 P2 115.64(12)
C66 C67 H67 119.4
C66 C67 C68 121.24(15)
C68 C67 H67 119.4
C67 C68 H68 120.3
C69 C68 C67 119.37(17)
C69 C68 H68 120.3
C68 C69 H69 119.6
C68 C69 C70 120.82(17)
C70 C69 H69 119.6
C69 C70 H70 120.3
C71 C70 C69 119.41(16)
C71 C70 H70 120.3
O6 C71 C66 114.77(14)
O6 C71 C70 124.42(15)
C70 C71 C66 120.80(16)
O6 C72 H72 109.4
O6 C72 C73 109.44(16)
O6 C72 C78 105.48(15)
C73 C72 H72 109.4
C73 C72 C78 113.51(17)
C78 C72 H72 109.4
C72 C73 H73A 108.3
C72 C73 H73B 108.3
H73A C73 H73B 107.4
C74 C73 C72 115.9(2)
C74 C73 H73A 108.3
C74 C73 H73B 108.3
C73 C74 H74C 108.2
C73 C74 H74D 108.2
C73 C74 H74A 106.6
C73 C74 H74B 106.6
H74C C74 H74D 107.3
H74A C74 H74B 106.5
C75A C74 C73 116.5(5)
C75A C74 H74C 108.2
C75A C74 H74D 108.2
C75 C74 C73 123.1(4)
C75 C74 H74A 106.6
C75 C74 H74B 106.6
C74 C75A H75A 109.6
C74 C75A H75B 109.6
C74 C75A C76A 110.1(8)
H75A C75A H75B 108.1
C76A C75A H75A 109.6
C76A C75A H75B 109.6
C74 C75 H75C 108.4
C74 C75 H75D 108.4
C74 C75 C76 115.6(8)
H75C C75 H75D 107.4
C76 C75 H75C 108.4
C76 C75 H75D 108.4
C75 C76 H76A 110.6
C75 C76 H76B 110.6
H76A C76 H76B 108.7
C77 C76 C75 105.7(9)
C77 C76 H76A 110.6
C77 C76 H76B 110.6
C75A C76A H76C 108.0
C75A C76A H76D 108.0
H76C C76A H76D 107.2
C77 C76A C75A 117.3(7)
C77 C76A H76C 108.0
C77 C76A H76D 108.0
C76 C77 H77A 107.4
C76 C77 H77B 107.4
C76 C77 C78 119.8(5)
C76A C77 H77C 106.2
C76A C77 H77D 106.2
C76A C77 C78 124.6(3)
H77A C77 H77B 106.9
H77C C77 H77D 106.4
C78 C77 H77A 107.4
C78 C77 H77B 107.4
C78 C77 H77C 106.2
C78 C77 H77D 106.2
C72 C78 H78A 108.2
C72 C78 H78B 108.2
C77 C78 C72 116.4(2)
C77 C78 H78A 108.2
C77 C78 H78B 108.2
H78A C78 H78B 107.3
C1 P1 C14 102.22(7)
C1 P1 C27 102.49(7)
C14 P1 C27 102.99(7)
C2 O1 C7 120.28(13)
C19 O2 C20 119.84(13)
C32 O3 C33 121.27(13)
C2 C1 P1 116.83(12)
C6 C1 P1 124.41(12)
C6 C1 C2 118.32(14)
O1 C2 C1 114.91(14)
O1 C2 C3 124.18(16)
C3 C2 C1 120.87(16)
C2 C3 H3 120.5
C4 C3 C2 119.07(18)
C4 C3 H3 120.5
C3 C4 H4 119.4
C5 C4 C3 121.14(17)
C5 C4 H4 119.4
C4 C5 H5 120.2
C4 C5 C6 119.68(18)
C6 C5 H5 120.2
C1 C6 H6 119.5
C5 C6 C1 120.92(17)
C5 C6 H6 119.5
O1 C7 H7 108.2
O1 C7 C8 104.77(16)
O1 C7 C13 112.10(16)
C8 C7 H7 108.2
C13 C7 H7 108.2
C13 C7 C8 115.14(18)
C7 C8 H8A 108.4
C7 C8 H8B 108.4
C7 C8 C9 115.37(18)
H8A C8 H8B 107.5
C9 C8 H8A 108.4
C9 C8 H8B 108.4
C8 C9 H9A 108.5
C8 C9 H9B 108.5
H9A C9 H9B 107.5
C10 C9 C8 115.3(2)
C10 C9 H9A 108.5
C10 C9 H9B 108.5
C9 C10 H10A 107.9
C9 C10 H10B 107.9
H10A C10 H10B 107.2
C11 C10 C9 117.7(2)
C11 C10 H10A 107.9
C11 C10 H10B 107.9
C10 C11 H11A 107.8
C10 C11 H11B 107.8
C10 C11 C12 118.0(2)
H11A C11 H11B 107.1
C12 C11 H11A 107.8
C12 C11 H11B 107.8
C11 C12 H12A 108.4
C11 C12 H12B 108.4
C11 C12 C13 115.66(19)
H12A C12 H12B 107.4
C13 C12 H12A 108.4
C13 C12 H12B 108.4
C7 C13 C12 115.00(16)
C7 C13 H13A 108.5
C7 C13 H13B 108.5
C12 C13 H13A 108.5
C12 C13 H13B 108.5
H13A C13 H13B 107.5
C15 C14 P1 124.90(11)
C15 C14 C19 118.15(14)
C19 C14 P1 116.65(11)
C14 C15 H15 119.3
C16 C15 C14 121.30(14)
C16 C15 H15 119.3
C15 C16 H16 120.2
C17 C16 C15 119.62(16)
C17 C16 H16 120.2
C16 C17 H17 119.8
C16 C17 C18 120.48(16)
C18 C17 H17 119.8
C17 C18 H18 120.1
C17 C18 C19 119.75(15)
C19 C18 H18 120.1
O2 C19 C14 114.42(14)
O2 C19 C18 124.87(14)
C18 C19 C14 120.70(15)
O2 C20 H20 108.8
O2 C20 C21 104.93(15)
O2 C20 C26 110.00(15)
C21 C20 H20 108.8
C21 C20 C26 115.20(17)
C26 C20 H20 108.8
C20 C21 H21A 106.6
C20 C21 H21B 106.6
C20 C21 H21C 109.5
C20 C21 H21D 109.5
C20 C21 C22 123.0(4)
C20 C21 C22A 110.6(3)
H21A C21 H21B 106.5
H21C C21 H21D 108.1
C22 C21 H21A 106.6
C22 C21 H21B 106.6
C22A C21 H21C 109.5
C22A C21 H21D 109.5
C21 C22 H22A 108.5
C21 C22 H22B 108.5
H22A C22 H22B 107.5
C23 C22 C21 115.2(8)
C23 C22 H22A 108.5
C23 C22 H22B 108.5
C21 C22A H22C 109.4
C21 C22A H22D 109.4
C21 C22A C23A 111.0(5)
H22C C22A H22D 108.0
C23A C22A H22C 109.4
C23A C22A H22D 109.4
C22A C23A H23A 108.4
C22A C23A H23B 108.4
H23A C23A H23B 107.5
C24 C23A C22A 115.3(5)
C24 C23A H23A 108.4
C24 C23A H23B 108.4
C22 C23 H23C 108.2
C22 C23 H23D 108.2
C22 C23 C24 116.6(8)
H23C C23 H23D 107.3
C24 C23 H23C 108.2
C24 C23 H23D 108.2
C23A C24 H24C 107.2
C23A C24 H24D 107.2
C23A C24 C25 120.7(3)
C23 C24 H24A 109.2
C23 C24 H24B 109.2
H24C C24 H24D 106.8
H24A C24 H24B 107.9
C25 C24 C23 111.9(4)
C25 C24 H24C 107.2
C25 C24 H24D 107.2
C25 C24 H24A 109.2
C25 C24 H24B 109.2
C24 C25 H25A 107.6
C24 C25 H25B 107.6
C24 C25 C26 118.8(3)
H25A C25 H25B 107.0
C26 C25 H25A 107.6
C26 C25 H25B 107.6
C20 C26 H26A 108.9
C20 C26 H26B 108.9
C25 C26 C20 113.38(19)
C25 C26 H26A 108.9
C25 C26 H26B 108.9
H26A C26 H26B 107.7
C28 C27 P1 124.72(12)
C28 C27 C32 118.21(14)
C32 C27 P1 116.60(11)
C27 C28 H28 119.6
C27 C28 C29 120.83(16)
C29 C28 H28 119.6
C28 C29 H29 120.1
C30 C29 C28 119.75(16)
C30 C29 H29 120.1
C29 C30 H30 119.5
C29 C30 C31 121.04(15)
C31 C30 H30 119.5
C30 C31 H31 120.5
C30 C31 C32 119.07(16)
C32 C31 H31 120.5
O3 C32 C27 113.99(13)
O3 C32 C31 125.00(15)
C31 C32 C27 121.00(15)
O3 C33 H33 108.6
O3 C33 C34 105.67(15)
O3 C33 C39 110.90(15)
C34 C33 H33 108.6
C39 C33 H33 108.6
C39 C33 C34 114.23(17)
C33 C34 H34A 108.2
C33 C34 H34B 108.2
C33 C34 C35 116.49(18)
H34A C34 H34B 107.3
C35 C34 H34A 108.2
C35 C34 H34B 108.2
C34 C35 H35A 108.5
C34 C35 H35B 108.5
C34 C35 C36 115.07(19)
H35A C35 H35B 107.5
C36 C35 H35A 108.5
C36 C35 H35B 108.5
C35 C36 H36A 108.9
C35 C36 H36B 108.9
H36A C36 H36B 107.7
C37 C36 C35 113.31(19)
C37 C36 H36A 108.9
C37 C36 H36B 108.9
C36 C37 H37A 108.4
C36 C37 H37B 108.4
C36 C37 C38 115.7(2)
H37A C37 H37B 107.4
C38 C37 H37A 108.4
C38 C37 H37B 108.4
C37 C38 H38A 107.3
C37 C38 H38B 107.3
C37 C38 C39 120.27(19)
H38A C38 H38B 106.9
C39 C38 H38A 107.3
C39 C38 H38B 107.3
C33 C39 H39A 108.2
C33 C39 H39B 108.2
C38 C39 C33 116.18(16)
C38 C39 H39A 108.2
C38 C39 H39B 108.2
H39A C39 H39B 107.4

loop_
_geom_bond_atom_site_label_1
_geom_bond_atom_site_label_2
_geom_bond_distance
P2 C40 1.8324(15)
P2 C53 1.8353(15)
P2 C66 1.8305(16)
O4 C45 1.3641(19)
O4 C46 1.430(2)
O5 C58 1.3724(19)
O5 C59 1.439(2)
O6 C71 1.369(2)
O6 C72 1.443(2)
C40 C41 1.388(2)
C40 C45 1.409(2)
C41 H41 0.9500
C41 C42 1.393(2)
C42 H42 0.9500
C42 C43 1.380(3)
C43 H43 0.9500
C43 C44 1.388(3)
C44 H44 0.9500
C44 C45 1.393(2)
C46 H46 1.0000
C46 C47 1.506(3)
C46 C52 1.524(3)
C47 H47A 0.9900
C47 H47B 0.9900
C47 C48 1.467(4)
C48 H48A 0.9900
C48 H48B 0.9900
C48 H48C 0.9900
C48 H48D 0.9900
C48 C49A 1.513(11)
C48 C49 1.473(6)
C49A H49A 0.9900
C49A H49B 0.9900
C49A C50A 1.451(16)
C49 H49C 0.9900
C49 H49D 0.9900
C49 C50 1.555(10)
C50A H50A 0.9900
C50A H50B 0.9900
C50A C51 1.371(9)
C50 H50C 0.9900
C50 H50D 0.9900
C50 C51 1.625(7)
C51 H51A 0.9900
C51 H51B 0.9900
C51 H51C 0.9900
C51 H51D 0.9900
C51 C52 1.504(3)
C52 H52A 0.9900
C52 H52B 0.9900
C53 C54 1.393(2)
C53 C58 1.401(2)
C54 H54 0.9500
C54 C55 1.395(2)
C55 H55 0.9500
C55 C56 1.380(3)
C56 H56 0.9500
C56 C57 1.384(3)
C57 H57 0.9500
C57 C58 1.395(2)
C59 H59 1.0000
C59 C60 1.509(4)
C59 C65 1.511(3)
C60 H60A 0.9900
C60 H60B 0.9900
C60 C61 1.476(4)
C61 H61A 0.9900
C61 H61B 0.9900
C61 C62 1.490(4)
C62 H62A 0.9900
C62 H62B 0.9900
C62 C63 1.483(5)
C63 H63A 0.9900
C63 H63B 0.9900
C63 C64 1.510(4)
C64 H64A 0.9900
C64 H64B 0.9900
C64 C65 1.522(3)
C65 H65A 0.9900
C65 H65B 0.9900
C66 C67 1.388(2)
C66 C71 1.406(2)
C67 H67 0.9500
C67 C68 1.395(2)
C68 H68 0.9500
C68 C69 1.379(3)
C69 H69 0.9500
C69 C70 1.391(3)
C70 H70 0.9500
C70 C71 1.388(2)
C72 H72 1.0000
C72 C73 1.512(3)
C72 C78 1.526(3)
C73 H73A 0.9900
C73 H73B 0.9900
C73 C74 1.493(3)
C74 H74C 0.9900
C74 H74D 0.9900
C74 H74A 0.9900
C74 H74B 0.9900
C74 C75A 1.466(8)
C74 C75 1.467(10)
C75A H75A 0.9900
C75A H75B 0.9900
C75A C76A 1.561(11)
C75 H75C 0.9900
C75 H75D 0.9900
C75 C76 1.657(14)
C76 H76A 0.9900
C76 H76B 0.9900
C76 C77 1.431(8)
C76A H76C 0.9900
C76A H76D 0.9900
C76A C77 1.458(7)
C77 H77A 0.9900
C77 H77B 0.9900
C77 H77C 0.9900
C77 H77D 0.9900
C77 C78 1.486(4)
C78 H78A 0.9900
C78 H78B 0.9900
P1 C1 1.8300(15)
P1 C14 1.8337(15)
P1 C27 1.8361(15)
O1 C2 1.369(2)
O1 C7 1.450(2)
O2 C19 1.3654(19)
O2 C20 1.4434(19)
O3 C32 1.3674(19)
O3 C33 1.439(2)
C1 C2 1.401(2)
C1 C6 1.393(2)
C2 C3 1.395(2)
C3 H3 0.9500
C3 C4 1.384(3)
C4 H4 0.9500
C4 C5 1.373(3)
C5 H5 0.9500
C5 C6 1.391(2)
C6 H6 0.9500
C7 H7 1.0000
C7 C8 1.516(3)
C7 C13 1.504(3)
C8 H8A 0.9900
C8 H8B 0.9900
C8 C9 1.524(4)
C9 H9A 0.9900
C9 H9B 0.9900
C9 C10 1.506(4)
C10 H10A 0.9900
C10 H10B 0.9900
C10 C11 1.503(4)
C11 H11A 0.9900
C11 H11B 0.9900
C11 C12 1.524(4)
C12 H12A 0.9900
C12 H12B 0.9900
C12 C13 1.525(3)
C13 H13A 0.9900
C13 H13B 0.9900
C14 C15 1.394(2)
C14 C19 1.408(2)
C15 H15 0.9500
C15 C16 1.390(2)
C16 H16 0.9500
C16 C17 1.386(3)
C17 H17 0.9500
C17 C18 1.388(3)
C18 H18 0.9500
C18 C19 1.392(2)
C20 H20 1.0000
C20 C21 1.515(3)
C20 C26 1.518(3)
C21 H21A 0.9900
C21 H21B 0.9900
C21 H21C 0.9900
C21 H21D 0.9900
C21 C22 1.528(7)
C21 C22A 1.552(5)
C22 H22A 0.9900
C22 H22B 0.9900
C22 C23 1.470(12)
C22A H22C 0.9900
C22A H22D 0.9900
C22A C23A 1.576(9)
C23A H23A 0.9900
C23A H23B 0.9900
C23A C24 1.443(6)
C23 H23C 0.9900
C23 H23D 0.9900
C23 C24 1.590(9)
C24 H24C 0.9900
C24 H24D 0.9900
C24 H24A 0.9900
C24 H24B 0.9900
C24 C25 1.471(4)
C25 H25A 0.9900
C25 H25B 0.9900
C25 C26 1.515(3)
C26 H26A 0.9900
C26 H26B 0.9900
C27 C28 1.391(2)
C27 C32 1.408(2)
C28 H28 0.9500
C28 C29 1.399(2)
C29 H29 0.9500
C29 C30 1.375(3)
C30 H30 0.9500
C30 C31 1.387(3)
C31 H31 0.9500
C31 C32 1.393(2)
C33 H33 1.0000
C33 C34 1.524(3)
C33 C39 1.522(3)
C34 H34A 0.9900
C34 H34B 0.9900
C34 C35 1.530(4)
C35 H35A 0.9900
C35 H35B 0.9900
C35 C36 1.554(4)
C36 H36A 0.9900
C36 H36B 0.9900
C36 C37 1.492(4)
C37 H37A 0.9900
C37 H37B 0.9900
C37 C38 1.499(3)
C38 H38A 0.9900
C38 H38B 0.9900
C38 C39 1.514(3)
C39 H39A 0.9900
C39 H39B 0.9900

loop_
_geom_torsion_atom_site_label_1
_geom_torsion_atom_site_label_2
_geom_torsion_atom_site_label_3
_geom_torsion_atom_site_label_4
_geom_torsion
P2 C40 C41 C42 -170.95(13)
P2 C40 C45 O4 -11.11(18)
P2 C40 C45 C44 170.54(13)
P2 C53 C54 C55 -169.64(13)
P2 C53 C58 O5 -14.24(17)
P2 C53 C58 C57 169.38(12)
P2 C66 C67 C68 -177.29(14)
P2 C66 C71 O6 -2.8(2)
P2 C66 C71 C70 177.41(14)
O4 C46 C47 C48 -52.9(3)
O4 C46 C52 C51 49.8(3)
O5 C59 C60 C61 -63.4(3)
O5 C59 C65 C64 62.6(3)
O6 C72 C73 C74 168.5(2)
O6 C72 C78 C77 -167.7(3)
C40 P2 C53 C54 -99.59(14)
C40 P2 C53 C58 88.13(12)
C40 P2 C66 C67 -3.29(16)
C40 P2 C66 C71 179.69(12)
C40 C41 C42 C43 0.9(3)
C41 C40 C45 O4 177.38(14)
C41 C40 C45 C44 -1.0(2)
C41 C42 C43 C44 -0.6(3)
C42 C43 C44 C45 -0.5(3)
C43 C44 C45 O4 -176.88(16)
C43 C44 C45 C40 1.3(3)
C45 O4 C46 C47 -77.7(2)
C45 O4 C46 C52 156.25(17)
C45 C40 C41 C42 -0.1(2)
C46 O4 C45 C40 172.31(15)
C46 O4 C45 C44 -9.4(3)
C46 C47 C48 C49A -49.1(8)
C46 C47 C48 C49 -17.1(6)
C47 C46 C52 C51 -74.1(3)
C47 C48 C49A C50A 60.7(17)
C47 C48 C49 C50 -49.4(7)
C48 C49A C50A C51 -69(2)
C48 C49 C50 C51 82.6(8)
C49A C50A C51 C52 28.0(16)
C49 C50 C51 C52 -74.8(7)
C50A C51 C52 C46 33.9(7)
C50 C51 C52 C46 64.5(4)
C52 C46 C47 C48 67.5(3)
C53 P2 C40 C41 -10.23(15)
C53 P2 C40 C45 178.81(12)
C53 P2 C66 C67 -109.35(14)
C53 P2 C66 C71 73.63(13)
C53 C54 C55 C56 -0.5(3)
C54 C53 C58 O5 172.98(13)
C54 C53 C58 C57 -3.4(2)
C54 C55 C56 C57 -0.7(3)
C55 C56 C57 C58 -0.1(3)
C56 C57 C58 O5 -173.82(15)
C56 C57 C58 C53 2.2(2)
C58 O5 C59 C60 -66.1(2)
C58 O5 C59 C65 167.51(15)
C58 C53 C54 C55 2.5(2)
C59 O5 C58 C53 148.26(15)
C59 O5 C58 C57 -35.5(2)
C59 C60 C61 C62 -75.9(3)
C60 C59 C65 C64 -60.5(3)
C60 C61 C62 C63 65.8(4)
C61 C62 C63 C64 -4.4(5)
C62 C63 C64 C65 -60.8(4)
C63 C64 C65 C59 80.9(3)
C65 C59 C60 C61 56.4(3)
C66 P2 C40 C41 -114.51(14)
C66 P2 C40 C45 74.53(13)
C66 P2 C53 C54 7.18(15)
C66 P2 C53 C58 -165.10(11)
C66 C67 C68 C69 0.4(3)
C67 C66 C71 O6 179.96(15)
C67 C66 C71 C70 0.1(2)
C67 C68 C69 C70 -0.2(3)
C68 C69 C70 C71 0.0(3)
C69 C70 C71 O6 -179.79(19)
C69 C70 C71 C66 0.0(3)
C71 O6 C72 C73 -93.6(2)
C71 O6 C72 C78 143.90(18)
C71 C66 C67 C68 -0.3(2)
C72 O6 C71 C66 -152.93(16)
C72 O6 C71 C70 26.9(3)
C72 C73 C74 C75A 67.6(6)
C72 C73 C74 C75 24.8(7)
C73 C72 C78 C77 72.5(3)
C73 C74 C75A C76A -74.0(11)
C73 C74 C75 C76 47.2(12)
C74 C75A C76A C77 78.6(14)
C74 C75 C76 C77 -82.6(13)
C75A C76A C77 C78 -40.1(12)
C75 C76 C77 C78 73.0(10)
C76 C77 C78 C72 -66.0(7)
C76A C77 C78 C72 -27.4(7)
C78 C72 C73 C74 -74.0(3)
P1 C1 C2 O1 9.06(18)
P1 C1 C2 C3 -172.96(13)
P1 C1 C6 C5 171.61(13)
P1 C14 C15 C16 173.18(13)
P1 C14 C19 O2 7.04(18)
P1 C14 C19 C18 -173.47(13)
P1 C27 C28 C29 170.67(13)
P1 C27 C32 O3 12.02(18)
P1 C27 C32 C31 -169.01(12)
O1 C2 C3 C4 178.63(17)
O1 C7 C8 C9 -67.7(2)
O1 C7 C13 C12 48.4(2)
O2 C20 C21 C22 -159.0(6)
O2 C20 C21 C22A 172.4(3)
O2 C20 C26 C25 -163.15(19)
O3 C33 C34 C35 -54.4(2)
O3 C33 C39 C38 37.7(2)
C1 P1 C14 C15 112.45(13)
C1 P1 C14 C19 -73.94(13)
C1 P1 C27 C28 4.94(15)
C1 P1 C27 C32 176.95(12)
C1 C2 C3 C4 0.8(3)
C2 O1 C7 C8 -175.53(16)
C2 O1 C7 C13 58.9(2)
C2 C1 C6 C5 -0.6(2)
C2 C3 C4 C5 -0.8(3)
C3 C4 C5 C6 0.0(3)
C4 C5 C6 C1 0.7(3)
C6 C1 C2 O1 -178.16(14)
C6 C1 C2 C3 -0.2(2)
C7 O1 C2 C1 -152.88(15)
C7 O1 C2 C3 29.2(2)
C7 C8 C9 C10 -72.2(3)
C8 C7 C13 C12 -71.2(2)
C8 C9 C10 C11 81.1(3)
C9 C10 C11 C12 -31.7(4)
C10 C11 C12 C13 -40.7(3)
C11 C12 C13 C7 84.4(2)
C13 C7 C8 C9 55.9(3)
C14 P1 C1 C2 171.52(12)
C14 P1 C1 C6 -0.77(15)
C14 P1 C27 C28 110.82(14)
C14 P1 C27 C32 -77.18(12)
C14 C15 C16 C17 -0.1(3)
C15 C14 C19 O2 -178.90(14)
C15 C14 C19 C18 0.6(2)
C15 C16 C17 C18 0.3(3)
C16 C17 C18 C19 -0.1(3)
C17 C18 C19 O2 179.05(17)
C17 C18 C19 C14 -0.4(3)
C19 O2 C20 C21 -148.57(17)
C19 O2 C20 C26 87.0(2)
C19 C14 C15 C16 -0.3(2)
C20 O2 C19 C14 165.62(14)
C20 O2 C19 C18 -13.8(3)
C20 C21 C22 C23 -31.1(12)
C20 C21 C22A C23A 73.9(5)
C21 C20 C26 C25 78.5(3)
C21 C22 C23 C24 78.1(13)
C21 C22A C23A C24 -86.6(7)
C22 C23 C24 C25 -73.4(10)
C22A C23A C24 C25 48.8(8)
C23A C24 C25 C26 22.0(6)
C23 C24 C25 C26 60.3(5)
C24 C25 C26 C20 -75.1(3)
C26 C20 C21 C22 -37.9(6)
C26 C20 C21 C22A -66.5(4)
C27 P1 C1 C2 -82.01(13)
C27 P1 C1 C6 105.71(14)
C27 P1 C14 C15 6.37(15)
C27 P1 C14 C19 179.98(12)
C27 C28 C29 C30 -1.2(3)
C28 C27 C32 O3 -175.43(14)
C28 C27 C32 C31 3.5(2)
C28 C29 C30 C31 1.4(3)
C29 C30 C31 C32 0.8(3)
C30 C31 C32 O3 175.48(16)
C30 C31 C32 C27 -3.4(2)
C32 O3 C33 C34 -152.31(16)
C32 O3 C33 C39 83.40(19)
C32 C27 C28 C29 -1.2(2)
C33 O3 C32 C27 -179.53(14)
C33 O3 C32 C31 1.5(2)
C33 C34 C35 C36 -55.4(3)
C34 C33 C39 C38 -81.6(2)
C34 C35 C36 C37 74.3(3)
C35 C36 C37 C38 -83.0(3)
C36 C37 C38 C39 33.0(3)
C37 C38 C39 C33 41.5(3)
C39 C33 C34 C35 67.8(2)
